data_7215894
loop_
_publ_author_name
'He, Yuan-Chun'
'Guo, Jiao'
'Zhang, Hong-Mei'
'Ma, Jian-Fang'
'Liu, Ying-Ying'

_publ_section_title
;
 Tuning the void volume in a series of isomorphic porous metal--organic
 frameworks by varying the solvent size and length of organic ligands
;
_journal_issue 24
_journal_name_full CrystEngComm
_journal_page_first 5450
_journal_paper_doi 10.1039/c4ce00347k
_journal_volume 16
_journal_year 2014
_chemical_formula_moiety 'C44 H52 Cd3 N14 O12'
_chemical_formula_sum 'C44 H52 Cd3 N14 O12'
_chemical_formula_weight 1306.20
_chemical_name_systematic
;
 ?
;
_space_group_IT_number 14
_symmetry_cell_setting monoclinic
_symmetry_space_group_name_Hall '-P 2ybc'
_symmetry_space_group_name_H-M 'P 1 21/c 1'
_atom_sites_solution_hydrogens geom
_atom_sites_solution_primary direct
_atom_sites_solution_secondary difmap
_audit_creation_method SHELXL-97
_cell_angle_alpha 90.00
_cell_angle_beta 91.953(3)
_cell_angle_gamma 90.00
_cell_formula_units_Z 2
_cell_length_a 9.6280(4)
_cell_length_b 21.3370(7)
_cell_length_c 13.2080(4)
_cell_measurement_reflns_used 6684
_cell_measurement_temperature 293(2)
_cell_measurement_theta_max 29.1759
_cell_measurement_theta_min 2.8450
_cell_volume 2711.78(17)
_computing_cell_refinement CrysAlis
_computing_data_collection 'CrysAlis (Oxford Diffraction, 2006)'
_computing_data_reduction CrysAlis
_computing_structure_refinement 'SHELXL-97 (Sheldrick, 2008)'
_computing_structure_solution 'SHELXL-97 (Sheldrick, 2008)'
_diffrn_ambient_temperature 293(2)
_diffrn_detector_area_resol_mean 10.0
_diffrn_measured_fraction_theta_full 0.975
_diffrn_measured_fraction_theta_max 0.835
_diffrn_measurement_device_type 'Oxford Diffraction Gemini R Ultra'
_diffrn_measurement_method '\w scan'
_diffrn_radiation_monochromator graphite
_diffrn_radiation_source 'fine-focus sealed tube'
_diffrn_radiation_type MoK\a
_diffrn_radiation_wavelength 0.71069
_diffrn_reflns_av_R_equivalents 0.0226
_diffrn_reflns_av_sigmaI/netI 0.0383
_diffrn_reflns_limit_h_max 9
_diffrn_reflns_limit_h_min -13
_diffrn_reflns_limit_k_max 28
_diffrn_reflns_limit_k_min -18
_diffrn_reflns_limit_l_max 14
_diffrn_reflns_limit_l_min -18
_diffrn_reflns_number 11522
_diffrn_reflns_theta_full 25.00
_diffrn_reflns_theta_max 29.24
_diffrn_reflns_theta_min 3.23
_exptl_absorpt_coefficient_mu 1.235
_exptl_absorpt_correction_T_max 0.7729
_exptl_absorpt_correction_T_min 0.7237
_exptl_absorpt_correction_type multi-scan
_exptl_crystal_colour colorless
_exptl_crystal_density_diffrn 1.600
_exptl_crystal_density_method 'not measured'
_exptl_crystal_description block
_exptl_crystal_F_000 1308
_exptl_crystal_size_max 0.28
_exptl_crystal_size_mid 0.26
_exptl_crystal_size_min 0.22
_refine_diff_density_max 0.743
_refine_diff_density_min -0.613
_refine_diff_density_rms 0.086
_refine_ls_extinction_method none
_refine_ls_goodness_of_fit_ref 1.080
_refine_ls_hydrogen_treatment mixed
_refine_ls_matrix_type full
_refine_ls_number_parameters 341
_refine_ls_number_reflns 6158
_refine_ls_number_restraints 3
_refine_ls_restrained_S_all 1.080
_refine_ls_R_factor_all 0.0445
_refine_ls_R_factor_gt 0.0356
_refine_ls_shift/su_max 0.001
_refine_ls_shift/su_mean 0.000
_refine_ls_structure_factor_coef Fsqd
_refine_ls_weighting_details 'calc w=1/[\s^2^(Fo^2^)+(0.0331P)^2^+2.3834P] where P=(Fo^2^+2Fc^2^)/3'
_refine_ls_weighting_scheme calc
_refine_ls_wR_factor_gt 0.0792
_refine_ls_wR_factor_ref 0.0850
_reflns_number_gt 5351
_reflns_number_total 6158
_reflns_threshold_expression >2\s(I)
_cod_data_source_file c4ce00347k2.cif
_cod_data_source_block 2
_cod_depositor_comments 'Adding full bibliography for 7215893--7215898.cif.'
_cod_original_sg_symbol_H-M 'p 21/c'
_cod_database_code 7215894

loop_
_symmetry_equiv_pos_as_xyz
'x, y, z'
'-x, y+1/2, -z+1/2'
'-x, -y, -z'
'x, -y-1/2, z-1/2'

loop_
_atom_site_label
_atom_site_type_symbol
_atom_site_fract_x
_atom_site_fract_y
_atom_site_fract_z
_atom_site_U_iso_or_equiv
_atom_site_adp_type
_atom_site_occupancy
_atom_site_symmetry_multiplicity
_atom_site_calc_flag
_atom_site_refinement_flags
Cd1 Cd 0.5000 0.0000 0.5000 0.02429(8) Uani 1 2 d S
Cd2 Cd 0.40554(2) -0.091594(10) 0.725774(16) 0.02586(8) Uani 1 1 d .
C1 C 0.4751(5) -0.26705(18) 0.2905(3) 0.0584(12) Uani 1 1 d .
H1 H 0.5156 -0.2684 0.2276 0.070 Uiso 1 1 calc R
C2 C 0.4804(5) -0.21177(17) 0.3449(3) 0.0571(12) Uani 1 1 d .
H2 H 0.5247 -0.1768 0.3190 0.069 Uiso 1 1 calc R
C3 C 0.4197(3) -0.20877(14) 0.4377(2) 0.0326(7) Uani 1 1 d .
C4 C 0.3582(4) -0.26197(15) 0.4721(2) 0.0373(8) Uani 1 1 d .
H4 H 0.3178 -0.2620 0.5351 0.045 Uiso 1 1 calc R
C5 C 0.3557(4) -0.31538(15) 0.4142(2) 0.0373(8) Uani 1 1 d .
H5 H 0.3114 -0.3508 0.4384 0.045 Uiso 1 1 calc R
C6 C 0.4200(4) -0.14902(14) 0.4992(2) 0.0337(7) Uani 1 1 d .
C7 C 1.0988(4) -0.08221(19) 0.6190(3) 0.0453(9) Uani 1 1 d .
H7 H 1.1572 -0.0783 0.5648 0.054 Uiso 1 1 calc R
C8 C 0.9585(4) -0.07405(19) 0.6015(3) 0.0429(8) Uani 1 1 d .
H8 H 0.9239 -0.0635 0.5372 0.051 Uiso 1 1 calc R
C9 C 0.8700(3) -0.08153(16) 0.6799(3) 0.0336(7) Uani 1 1 d .
C10 C 0.9281(4) -0.0971(2) 0.7728(3) 0.0465(9) Uani 1 1 d .
H10 H 0.8716 -0.1037 0.8275 0.056 Uiso 1 1 calc R
C11 C 1.0698(4) -0.1030(2) 0.7849(3) 0.0466(9) Uani 1 1 d .
H11 H 1.1071 -0.1126 0.8488 0.056 Uiso 1 1 calc R
C12 C 0.7161(3) -0.07090(17) 0.6640(3) 0.0365(7) Uani 1 1 d .
C13 C 0.3601(5) 0.0147(2) 0.9009(3) 0.0520(10) Uani 1 1 d .
C15 C 0.2742(11) 0.1067(3) 0.9795(6) 0.136(3) Uani 1 1 d .
C16 C 0.3790(8) 0.1244(2) 0.9074(6) 0.103(2) Uani 1 1 d .
C18 C -0.0844(12) 0.1441(7) 0.7490(12) 0.284(17) Uani 1 1 d D
C19 C -0.0299(16) 0.1899(9) 0.6940(12) 0.228(9) Uani 1 1 d D
H19A H -0.0992 0.2060 0.6458 0.274 Uiso 1 1 calc R
H19B H 0.0477 0.1740 0.6568 0.274 Uiso 1 1 calc R
C20 C 0.015(4) 0.2379(8) 0.7606(14) 0.60(4) Uani 1 1 d D
H20A H -0.0291 0.2769 0.7404 0.722 Uiso 1 1 calc R
H20B H 0.1150 0.2433 0.7553 0.722 Uiso 1 1 calc R
C21 C -0.0153(16) 0.2246(9) 0.8643(13) 0.288(12) Uani 1 1 d D
H21A H -0.0781 0.2553 0.8917 0.346 Uiso 1 1 calc R
H21B H 0.0684 0.2221 0.9072 0.346 Uiso 1 1 calc R
C22 C -0.1120(10) 0.1361(4) 0.9380(7) 0.151(5) Uani 1 1 d .
H22A H -0.0971 0.1662 0.9913 0.226 Uiso 1 1 calc R
H22B H -0.0525 0.1005 0.9501 0.226 Uiso 1 1 calc R
H22C H -0.2073 0.1227 0.9364 0.226 Uiso 1 1 calc R
N1 N 0.4144(3) -0.31826(12) 0.3245(2) 0.0360(6) Uani 1 1 d .
N2 N 1.1553(3) -0.09547(14) 0.7100(2) 0.0378(7) Uani 1 1 d .
N3 N 0.3774(3) 0.00025(12) 0.6419(2) 0.0364(6) Uani 1 1 d .
N4 N 0.2989(3) 0.04101(15) 0.6587(2) 0.0444(7) Uani 1 1 d .
N5 N 0.2234(5) 0.0806(2) 0.6754(4) 0.0953(16) Uani 1 1 d .
N7 N -0.0833(11) 0.1618(8) 0.8506(12) 0.266(11) Uani 1 1 d D
O1 O 0.4303(3) -0.09926(10) 0.4515(2) 0.0533(7) Uani 1 1 d .
O2 O 0.4058(3) -0.15589(11) 0.59144(18) 0.0481(7) Uani 1 1 d .
O3 O 0.6801(3) -0.04638(16) 0.5830(2) 0.0610(8) Uani 1 1 d .
O4 O 0.6402(2) -0.08763(13) 0.7339(2) 0.0485(6) Uani 1 1 d .
O5 O 0.3766(3) -0.04050(12) 0.87974(19) 0.0528(7) Uani 1 1 d .
O6 O -0.1235(13) 0.0924(10) 0.7363(14) 0.352(9) Uani 1 1 d .
NC1 C 0.2469(9) 0.0391(3) 0.9540(4) 0.112(2) Uani 0.67 1 d P
NC2 N 0.4451(7) 0.0636(2) 0.8818(4) 0.0877(16) Uani 0.67 1 d P
NC1' N 0.2469(9) 0.0391(3) 0.9540(4) 0.112(2) Uani 0.33 1 d P
NC2' C 0.4451(7) 0.0636(2) 0.8818(4) 0.0877(16) Uani 0.33 1 d P
C17 C 0.5619(9) 0.0593(5) 0.8409(8) 0.091(3) Uani 0.67 1 d P
C17' C 0.1752(19) 0.0099(7) 1.0077(13) 0.075(5) Uani 0.33 1 d P

loop_
_atom_site_aniso_label
_atom_site_aniso_U_11
_atom_site_aniso_U_22
_atom_site_aniso_U_33
_atom_site_aniso_U_23
_atom_site_aniso_U_13
_atom_site_aniso_U_12
Cd1 0.02640(16) 0.02289(15) 0.02372(15) 0.00256(11) 0.00288(12) 0.00120(12)
Cd2 0.02562(12) 0.02684(12) 0.02535(12) 0.00364(8) 0.00433(8) 0.00207(9)
C1 0.089(3) 0.045(2) 0.043(2) -0.0161(17) 0.031(2) -0.024(2)
C2 0.089(3) 0.0361(19) 0.048(2) -0.0078(17) 0.029(2) -0.025(2)
C3 0.0385(18) 0.0256(14) 0.0338(16) -0.0044(13) 0.0049(14) -0.0022(13)
C4 0.050(2) 0.0337(16) 0.0293(16) -0.0046(13) 0.0123(15) -0.0065(15)
C5 0.052(2) 0.0260(15) 0.0335(17) -0.0045(13) -0.0031(15) -0.0071(15)
C6 0.0379(18) 0.0276(15) 0.0357(17) -0.0058(13) 0.0033(14) -0.0012(14)
C7 0.0313(18) 0.073(3) 0.0322(17) 0.0063(17) 0.0068(15) 0.0012(18)
C8 0.0290(17) 0.067(2) 0.0326(17) 0.0085(17) -0.0009(14) 0.0037(17)
C9 0.0242(15) 0.0412(18) 0.0355(17) 0.0034(14) 0.0025(13) 0.0009(14)
C10 0.0287(17) 0.074(3) 0.0375(19) 0.0135(18) 0.0080(15) 0.0015(18)
C11 0.0324(18) 0.071(3) 0.0360(19) 0.0149(18) -0.0016(15) 0.0023(18)
C12 0.0281(16) 0.0433(18) 0.0379(18) -0.0012(15) 0.0000(14) 0.0052(15)
C13 0.073(3) 0.051(2) 0.0323(19) -0.0004(17) -0.0045(19) 0.003(2)
C15 0.232(10) 0.074(4) 0.103(5) -0.010(4) 0.041(6) 0.044(5)
C16 0.133(6) 0.050(3) 0.125(6) -0.036(3) -0.027(5) 0.004(3)
C18 0.074(7) 0.118(9) 0.66(5) -0.059(19) -0.006(16) 0.030(6)
C19 0.190(13) 0.246(16) 0.254(15) 0.153(15) 0.082(11) 0.125(12)
C20 0.60(6) 0.095(11) 1.12(11) 0.11(3) 0.12(6) -0.06(2)
C21 0.173(13) 0.33(2) 0.36(2) 0.23(2) 0.107(15) 0.062(14)
C22 0.175(9) 0.124(6) 0.161(8) -0.055(6) 0.124(8) -0.028(6)
N1 0.0455(16) 0.0291(13) 0.0338(14) -0.0069(12) 0.0075(12) -0.0066(13)
N2 0.0234(13) 0.0518(17) 0.0380(15) 0.0064(13) 0.0011(12) 0.0011(13)
N3 0.0438(16) 0.0309(13) 0.0354(15) 0.0079(11) 0.0153(13) 0.0118(13)
N4 0.0482(18) 0.0443(17) 0.0412(16) 0.0035(14) 0.0096(14) 0.0142(15)
N5 0.108(4) 0.088(3) 0.092(3) 0.000(3) 0.027(3) 0.064(3)
N7 0.109(8) 0.38(2) 0.313(17) -0.250(18) -0.017(9) 0.083(10)
O1 0.092(2) 0.0242(12) 0.0435(14) -0.0052(10) 0.0009(15) -0.0132(13)
O2 0.078(2) 0.0338(12) 0.0330(13) -0.0076(10) 0.0124(13) -0.0030(12)
O3 0.0344(14) 0.098(2) 0.0505(16) 0.0240(16) 0.0007(12) 0.0204(15)
O4 0.0252(12) 0.0702(18) 0.0504(15) 0.0105(13) 0.0061(11) 0.0035(12)
O5 0.082(2) 0.0405(14) 0.0363(13) -0.0017(11) 0.0131(14) 0.0034(14)
O6 0.191(12) 0.42(2) 0.45(2) -0.111(18) 0.044(12) 0.000(12)
NC1 0.213(8) 0.065(3) 0.060(3) -0.002(3) 0.034(4) 0.051(4)
NC2 0.129(5) 0.057(3) 0.074(3) -0.013(2) -0.042(3) 0.004(3)
NC1' 0.213(8) 0.065(3) 0.060(3) -0.002(3) 0.034(4) 0.051(4)
NC2' 0.129(5) 0.057(3) 0.074(3) -0.013(2) -0.042(3) 0.004(3)
C17 0.053(5) 0.097(6) 0.123(8) -0.011(6) 0.017(5) -0.009(5)
C17' 0.103(13) 0.053(8) 0.071(10) -0.002(7) 0.049(9) 0.000(8)

loop_
_atom_type_symbol
_atom_type_description
_atom_type_scat_dispersion_real
_atom_type_scat_dispersion_imag
_atom_type_scat_source
C C 0.0033 0.0016 'International Tables Vol C Tables 4.2.6.8 and 6.1.1.4'
H H 0.0000 0.0000 'International Tables Vol C Tables 4.2.6.8 and 6.1.1.4'
N N 0.0061 0.0033 'International Tables Vol C Tables 4.2.6.8 and 6.1.1.4'
O O 0.0106 0.0060 'International Tables Vol C Tables 4.2.6.8 and 6.1.1.4'
Cd Cd -0.8075 1.2024 'International Tables Vol C Tables 4.2.6.8 and 6.1.1.4'

loop_
_geom_angle_atom_site_label_1
_geom_angle_atom_site_label_2
_geom_angle_atom_site_label_3
_geom_angle
_geom_angle_site_symmetry_1
_geom_angle_site_symmetry_3
N3 Cd1 N3 180.0 3_656 .
N3 Cd1 O3 89.27(10) 3_656 .
N3 Cd1 O3 90.73(10) . .
N3 Cd1 O3 90.73(10) 3_656 3_656
N3 Cd1 O3 89.27(10) . 3_656
O3 Cd1 O3 180.00(13) . 3_656
N3 Cd1 O1 85.54(10) 3_656 .
N3 Cd1 O1 94.46(10) . .
O3 Cd1 O1 86.76(12) . .
O3 Cd1 O1 93.24(12) 3_656 .
N3 Cd1 O1 94.46(10) 3_656 3_656
N3 Cd1 O1 85.54(10) . 3_656
O3 Cd1 O1 93.24(12) . 3_656
O3 Cd1 O1 86.76(12) 3_656 3_656
O1 Cd1 O1 180.00(13) . 3_656
O2 Cd2 O4 91.86(10) . .
O2 Cd2 N3 98.38(9) . .
O4 Cd2 N3 95.39(10) . .
O2 Cd2 N1 86.36(9) . 4_556
O4 Cd2 N1 89.24(10) . 4_556
N3 Cd2 N1 173.25(10) . 4_556
O2 Cd2 O5 168.23(9) . .
O4 Cd2 O5 95.17(11) . .
N3 Cd2 O5 90.36(9) . .
N1 Cd2 O5 84.31(9) 4_556 .
O2 Cd2 N2 86.49(10) . 1_455
O4 Cd2 N2 177.78(9) . 1_455
N3 Cd2 N2 83.38(10) . 1_455
N1 Cd2 N2 92.15(10) 4_556 1_455
O5 Cd2 N2 86.70(11) . 1_455
N1 C1 C2 122.5(3) . .
N1 C1 H1 118.7 . .
C2 C1 H1 118.7 . .
C3 C2 C1 119.5(3) . .
C3 C2 H2 120.2 . .
C1 C2 H2 120.2 . .
C4 C3 C2 117.4(3) . .
C4 C3 C6 121.0(3) . .
C2 C3 C6 121.7(3) . .
C3 C4 C5 120.3(3) . .
C3 C4 H4 119.9 . .
C5 C4 H4 119.9 . .
N1 C5 C4 122.3(3) . .
N1 C5 H5 118.9 . .
C4 C5 H5 118.9 . .
O2 C6 O1 127.9(3) . .
O2 C6 C3 115.5(3) . .
O1 C6 C3 116.5(3) . .
N2 C7 C8 123.2(3) . .
N2 C7 H7 118.4 . .
C8 C7 H7 118.4 . .
C9 C8 C7 119.4(3) . .
C9 C8 H8 120.3 . .
C7 C8 H8 120.3 . .
C8 C9 C10 117.3(3) . .
C8 C9 C12 120.7(3) . .
C10 C9 C12 122.0(3) . .
C9 C10 C11 119.9(3) . .
C9 C10 H10 120.1 . .
C11 C10 H10 120.1 . .
N2 C11 C10 123.0(3) . .
N2 C11 H11 118.5 . .
C10 C11 H11 118.5 . .
O3 C12 O4 127.6(3) . .
O3 C12 C9 115.6(3) . .
O4 C12 C9 116.8(3) . .
O5 C13 NC2 128.0(5) . .
O5 C13 NC1 125.1(5) . .
NC2 C13 NC1 106.8(5) . .
C16 C15 NC1 102.8(5) . .
C15 C16 NC2 103.4(5) . .
O6 C18 C19 137.6(19) . .
O6 C18 N7 112.6(15) . .
C19 C18 N7 109.6(16) . .
C18 C19 C20 108.2(14) . .
C18 C19 H19A 110.1 . .
C20 C19 H19A 110.1 . .
C18 C19 H19B 110.1 . .
C20 C19 H19B 110.1 . .
H19A C19 H19B 108.4 . .
C19 C20 C21 112.4(16) . .
C19 C20 H20A 109.1 . .
C21 C20 H20A 109.1 . .
C19 C20 H20B 109.1 . .
C21 C20 H20B 109.1 . .
H20A C20 H20B 107.9 . .
C20 C21 N7 99.5(17) . .
C20 C21 H21A 111.9 . .
N7 C21 H21A 111.9 . .
C20 C21 H21B 111.9 . .
N7 C21 H21B 111.9 . .
H21A C21 H21B 109.6 . .
N7 C22 H22A 109.5 . .
N7 C22 H22B 109.5 . .
H22A C22 H22B 109.5 . .
N7 C22 H22C 109.5 . .
H22A C22 H22C 109.5 . .
H22B C22 H22C 109.5 . .
C1 N1 C5 118.0(3) . .
C1 N1 Cd2 120.1(2) . 4
C5 N1 Cd2 121.9(2) . 4
C11 N2 C7 117.2(3) . .
C11 N2 Cd2 125.9(2) . 1_655
C7 N2 Cd2 116.5(2) . 1_655
N4 N3 Cd1 121.1(2) . .
N4 N3 Cd2 127.9(2) . .
Cd1 N3 Cd2 110.39(11) . .
N5 N4 N3 179.6(5) . .
C22 N7 C18 137.4(16) . .
C22 N7 C21 111.8(11) . .
C18 N7 C21 110.3(17) . .
C6 O1 Cd1 132.2(2) . .
C6 O2 Cd2 135.1(2) . .
C12 O3 Cd1 143.2(2) . .
C12 O4 Cd2 125.8(2) . .
C13 O5 Cd2 132.1(2) . .
C17' NC1 C13 125.3(8) . .
C17' NC1 C15 118.2(9) . .
C13 NC1 C15 109.4(7) . .
C17 NC2 C13 125.1(6) . .
C17 NC2 C16 123.4(7) . .
C13 NC2 C16 111.3(6) . .

loop_
_geom_bond_atom_site_label_1
_geom_bond_atom_site_label_2
_geom_bond_distance
_geom_bond_site_symmetry_2
Cd1 N3 2.249(3) 3_656
Cd1 N3 2.249(3) .
Cd1 O3 2.249(3) .
Cd1 O3 2.249(2) 3_656
Cd1 O1 2.306(2) .
Cd1 O1 2.306(2) 3_656
Cd2 O2 2.243(2) .
Cd2 O4 2.260(2) .
Cd2 N3 2.263(3) .
Cd2 N1 2.324(3) 4_556
Cd2 O5 2.333(2) .
Cd2 N2 2.413(3) 1_455
C1 N1 1.325(5) .
C1 C2 1.381(5) .
C1 H1 0.9300 .
C2 C3 1.378(5) .
C2 H2 0.9300 .
C3 C4 1.366(4) .
C3 C6 1.512(4) .
C4 C5 1.372(4) .
C4 H4 0.9300 .
C5 N1 1.331(4) .
C5 H5 0.9300 .
C6 O2 1.239(4) .
C6 O1 1.241(4) .
C7 N2 1.332(4) .
C7 C8 1.374(5) .
C7 H7 0.9300 .
C8 C9 1.372(5) .
C8 H8 0.9300 .
C9 C10 1.372(5) .
C9 C12 1.507(5) .
C10 C11 1.374(5) .
C10 H10 0.9300 .
C11 N2 1.317(4) .
C11 H11 0.9300 .
C12 O3 1.230(4) .
C12 O4 1.249(4) .
C13 O5 1.222(5) .
C13 NC2 1.354(7) .
C13 NC1 1.416(8) .
C15 C16 1.460(11) .
C15 NC1 1.503(9) .
C16 NC2 1.490(7) .
C18 O6 1.175(18) .
C18 C19 1.335(9) .
C18 N7 1.394(10) .
C19 C20 1.41(3) .
C19 H19A 0.9700 .
C19 H19B 0.9700 .
C20 C21 1.440(10) .
C20 H20A 0.9700 .
C20 H20B 0.9700 .
C21 N7 1.50(2) .
C21 H21A 0.9700 .
C21 H21B 0.9700 .
C22 N7 1.32(2) .
C22 H22A 0.9600 .
C22 H22B 0.9600 .
C22 H22C 0.9600 .
N1 Cd2 2.324(3) 4
N2 Cd2 2.413(3) 1_655
N3 N4 1.178(4) .
N4 N5 1.141(5) .
NC1 C17' 1.183(15) .
NC2 C17 1.268(9) .

loop_
_geom_torsion_atom_site_label_1
_geom_torsion_atom_site_label_2
_geom_torsion_atom_site_label_3
_geom_torsion_atom_site_label_4
_geom_torsion
_geom_torsion_site_symmetry_1
_geom_torsion_site_symmetry_4
N1 C1 C2 C3 -0.6(8) . .
C1 C2 C3 C4 1.0(6) . .
C1 C2 C3 C6 -178.7(4) . .
C2 C3 C4 C5 -1.4(6) . .
C6 C3 C4 C5 178.3(3) . .
C3 C4 C5 N1 1.4(6) . .
C4 C3 C6 O2 23.2(5) . .
C2 C3 C6 O2 -157.1(4) . .
C4 C3 C6 O1 -154.8(4) . .
C2 C3 C6 O1 24.9(5) . .
N2 C7 C8 C9 -2.0(6) . .
C7 C8 C9 C10 -0.1(6) . .
C7 C8 C9 C12 178.0(4) . .
C8 C9 C10 C11 1.7(6) . .
C12 C9 C10 C11 -176.4(4) . .
C9 C10 C11 N2 -1.4(7) . .
C8 C9 C12 O3 -10.7(5) . .
C10 C9 C12 O3 167.4(4) . .
C8 C9 C12 O4 169.5(3) . .
C10 C9 C12 O4 -12.4(5) . .
NC1 C15 C16 NC2 -24.0(8) . .
O6 C18 C19 C20 -170(2) . .
N7 C18 C19 C20 3(2) . .
C18 C19 C20 C21 -2(3) . .
C19 C20 C21 N7 1(3) . .
C2 C1 N1 C5 0.6(7) . .
C2 C1 N1 Cd2 178.4(4) . 4
C4 C5 N1 C1 -1.0(6) . .
C4 C5 N1 Cd2 -178.8(3) . 4
C10 C11 N2 C7 -0.6(6) . .
C10 C11 N2 Cd2 171.8(3) . 1_655
C8 C7 N2 C11 2.3(6) . .
C8 C7 N2 Cd2 -170.8(3) . 1_655
N3 Cd1 N3 N4 35(100) 3_656 .
O3 Cd1 N3 N4 146.7(3) . .
O3 Cd1 N3 N4 -33.3(3) 3_656 .
O1 Cd1 N3 N4 -126.5(3) . .
O1 Cd1 N3 N4 53.5(3) 3_656 .
N3 Cd1 N3 Cd2 -153(100) 3_656 .
O3 Cd1 N3 Cd2 -41.52(15) . .
O3 Cd1 N3 Cd2 138.48(15) 3_656 .
O1 Cd1 N3 Cd2 45.28(14) . .
O1 Cd1 N3 Cd2 -134.72(14) 3_656 .
O2 Cd2 N3 N4 132.7(3) . .
O4 Cd2 N3 N4 -134.6(3) . .
N1 Cd2 N3 N4 -1.6(11) 4_556 .
O5 Cd2 N3 N4 -39.4(3) . .
N2 Cd2 N3 N4 47.2(3) 1_455 .
O2 Cd2 N3 Cd1 -38.44(15) . .
O4 Cd2 N3 Cd1 54.24(14) . .
N1 Cd2 N3 Cd1 -172.7(8) 4_556 .
O5 Cd2 N3 Cd1 149.46(14) . .
N2 Cd2 N3 Cd1 -123.90(14) 1_455 .
Cd1 N3 N4 N5 -104(88) . .
Cd2 N3 N4 N5 86(88) . .
O6 C18 N7 C22 1(2) . .
C19 C18 N7 C22 -173.8(14) . .
O6 C18 N7 C21 172.5(13) . .
C19 C18 N7 C21 -2.8(15) . .
C20 C21 N7 C22 174.6(17) . .
C20 C21 N7 C18 1(2) . .
O2 C6 O1 Cd1 23.2(6) . .
C3 C6 O1 Cd1 -159.1(2) . .
N3 Cd1 O1 C6 135.6(4) 3_656 .
N3 Cd1 O1 C6 -44.4(4) . .
O3 Cd1 O1 C6 46.1(4) . .
O3 Cd1 O1 C6 -133.9(4) 3_656 .
O1 Cd1 O1 C6 -59(100) 3_656 .
O1 C6 O2 Cd2 -5.4(6) . .
C3 C6 O2 Cd2 176.9(2) . .
O4 Cd2 O2 C6 -79.9(4) . .
N3 Cd2 O2 C6 15.8(4) . .
N1 Cd2 O2 C6 -169.0(4) 4_556 .
O5 Cd2 O2 C6 153.4(4) . .
N2 Cd2 O2 C6 98.6(4) 1_455 .
O4 C12 O3 Cd1 12.7(8) . .
C9 C12 O3 Cd1 -167.1(3) . .
N3 Cd1 O3 C12 -172.4(5) 3_656 .
N3 Cd1 O3 C12 7.6(5) . .
O3 Cd1 O3 C12 61(100) 3_656 .
O1 Cd1 O3 C12 -86.8(5) . .
O1 Cd1 O3 C12 93.2(5) 3_656 .
O3 C12 O4 Cd2 9.7(6) . .
C9 C12 O4 Cd2 -170.5(2) . .
O2 Cd2 O4 C12 56.7(3) . .
N3 Cd2 O4 C12 -41.9(3) . .
N1 Cd2 O4 C12 143.0(3) 4_556 .
O5 Cd2 O4 C12 -132.8(3) . .
N2 Cd2 O4 C12 14(3) 1_455 .
NC2 C13 O5 Cd2 -58.5(6) . .
NC1 C13 O5 Cd2 123.5(4) . .
O2 Cd2 O5 C13 -141.3(5) . .
O4 Cd2 O5 C13 92.3(4) . .
N3 Cd2 O5 C13 -3.1(4) . .
N1 Cd2 O5 C13 -179.0(4) 4_556 .
N2 Cd2 O5 C13 -86.5(4) 1_455 .
O5 C13 NC1 C17' 21.6(15) . .
NC2 C13 NC1 C17' -156.7(13) . .
O5 C13 NC1 C15 171.3(5) . .
NC2 C13 NC1 C15 -7.1(6) . .
C16 C15 NC1 C17' 172.4(13) . .
C16 C15 NC1 C13 20.3(8) . .
O5 C13 NC2 C17 -2.8(10) . .
NC1 C13 NC2 C17 175.4(7) . .
O5 C13 NC2 C16 172.5(4) . .
NC1 C13 NC2 C16 -9.3(6) . .
C15 C16 NC2 C17 -162.6(8) . .
C15 C16 NC2 C13 22.0(7) . .
